data_4084920
loop_
_publ_author_name
'Hlina, Johann'
'Arp, Henning'
'Walewska, Ma\/lgorzata'
'Fl\"orke, Ulrich'
'Zangger, Klaus'
'Marschner, Christoph'
'Baumgartner, Judith'

_publ_section_title
;
 Coordination Chemistry of Cyclic Disilylated Germylenes and Stannylenes
 with Group 11 Metals.
;
_journal_issue 24
_journal_name_full Organometallics
_journal_page_first 7069
_journal_page_last 7077
_journal_paper_doi 10.1021/om500668r
_journal_volume 33
_journal_year 2014
_chemical_formula_sum 'C41 H63 Au B F15 Ge N P Si8'
_chemical_formula_weight 1390.98
_chemical_name_systematic
;
 ?
;
_space_group_IT_number 33
_symmetry_cell_setting orthorhombic
_symmetry_space_group_name_Hall 'P 2c -2n'
_symmetry_space_group_name_H-M 'P n a 21'
_atom_sites_solution_hydrogens geom
_atom_sites_solution_primary direct
_atom_sites_solution_secondary difmap
_audit_creation_method SHELXL-97
_cell_angle_alpha 90.00
_cell_angle_beta 90.00
_cell_angle_gamma 90.00
_cell_formula_units_Z 4
_cell_length_a 22.063(4)
_cell_length_b 13.469(3)
_cell_length_c 20.265(4)
_cell_measurement_reflns_used 26338
_cell_measurement_temperature 100(2)
_cell_measurement_theta_max 52.500
_cell_measurement_theta_min 4.766
_cell_volume 6022(2)
_computing_cell_refinement 'Bruker XSCANS'
_computing_data_collection 'Bruker XSCANS'
_computing_data_reduction 'Bruker SHELXTL'
_computing_molecular_graphics 'Bruker SHELXTL'
_computing_publication_material 'Bruker SHELXTL'
_computing_structure_refinement 'SHELXL-97 (Sheldrick, 1997)'
_computing_structure_solution 'SHELXS-97 (Sheldrick, 1990)'
_diffrn_ambient_temperature 100(2)
_diffrn_measured_fraction_theta_full 0.999
_diffrn_measured_fraction_theta_max 0.999
_diffrn_measurement_device_type 'SMART APEX'
_diffrn_measurement_method '\w scans'
_diffrn_radiation_monochromator graphite
_diffrn_radiation_source 'fine-focus sealed tube'
_diffrn_radiation_type MoK\a
_diffrn_radiation_wavelength 0.71073
_diffrn_reflns_av_R_equivalents 0.0316
_diffrn_reflns_av_sigmaI/netI 0.0504
_diffrn_reflns_limit_h_max 27
_diffrn_reflns_limit_h_min -27
_diffrn_reflns_limit_k_max 16
_diffrn_reflns_limit_k_min -16
_diffrn_reflns_limit_l_max 25
_diffrn_reflns_limit_l_min -25
_diffrn_reflns_number 46025
_diffrn_reflns_theta_full 26.36
_diffrn_reflns_theta_max 26.36
_diffrn_reflns_theta_min 1.77
_exptl_absorpt_coefficient_mu 3.193
_exptl_absorpt_correction_T_max 0.5401
_exptl_absorpt_correction_T_min 0.3927
_exptl_absorpt_correction_type multi-scan
_exptl_absorpt_process_details SADABS
_exptl_crystal_colour colorless
_exptl_crystal_density_diffrn 1.534
_exptl_crystal_density_method 'not measured'
_exptl_crystal_description blocks
_exptl_crystal_F_000 2776
_exptl_crystal_size_max 0.36
_exptl_crystal_size_mid 0.28
_exptl_crystal_size_min 0.22
_platon_squeeze_details
;
;
_refine_diff_density_max 1.221
_refine_diff_density_min -0.386
_refine_diff_density_rms 0.075
_refine_ls_abs_structure_details 'Flack H D (1983), Acta Cryst. A39, 876-881'
_refine_ls_abs_structure_Flack 0.088(3)
_refine_ls_extinction_method none
_refine_ls_goodness_of_fit_ref 0.922
_refine_ls_hydrogen_treatment constr
_refine_ls_matrix_type full
_refine_ls_number_parameters 642
_refine_ls_number_reflns 12169
_refine_ls_number_restraints 1
_refine_ls_restrained_S_all 0.922
_refine_ls_R_factor_all 0.0253
_refine_ls_R_factor_gt 0.0233
_refine_ls_shift/su_max 0.007
_refine_ls_shift/su_mean 0.000
_refine_ls_structure_factor_coef Fsqd
_refine_ls_weighting_details 'calc w=1/[\s^2^(Fo^2^)+(0.0000P)^2^+0.0000P] where P=(Fo^2^+2Fc^2^)/3'
_refine_ls_weighting_scheme calc
_refine_ls_wR_factor_gt 0.0511
_refine_ls_wR_factor_ref 0.0517
_reflns_number_gt 11417
_reflns_number_total 12169
_reflns_threshold_expression >2sigma(I)
_cod_data_source_file om500668r_si_002.cif
_cod_data_source_block 5_887j
_cod_depositor_comments
;
The following automatic conversions were performed:

'_symmetry_cell_setting' value 'Orthorhombic' changed to
'orthorhombic' according to
/home/saulius/struct/COD-crude-data--automatic-downloads/rss-feeds/ACS/lib/dictionaries/cif_core.dic
dictionary named 'cif_core.dic' version 2.4.2 from 2011-04-26.

Automatic conversion script
Id: cif_fix_values 2935 2014-11-11 08:27:57Z andrius 

 Adding full bibliography for 4084918--4084926.cif.
;
_cod_original_sg_symbol_H-M Pna2(1)
_cod_database_code 4084920

loop_
_symmetry_equiv_pos_as_xyz
'x, y, z'
'-x, -y, z+1/2'
'x+1/2, -y+1/2, z'
'-x+1/2, y+1/2, z+1/2'

loop_
_atom_site_label
_atom_site_type_symbol
_atom_site_fract_x
_atom_site_fract_y
_atom_site_fract_z
_atom_site_U_iso_or_equiv
_atom_site_adp_type
_atom_site_occupancy
_atom_site_symmetry_multiplicity
_atom_site_calc_flag
_atom_site_refinement_flags
Au1 Au 0.361502(4) -0.050040(8) 0.323225(9) 0.02183(3) Uani 1 1 d .
Ge1 Ge 0.283192(14) -0.01980(2) 0.242316(16) 0.02015(7) Uani 1 1 d .
N1 N 0.31068(10) 0.20871(18) 0.23507(13) 0.0219(5) Uani 1 1 d .
P1 P 0.43613(4) -0.06853(6) 0.40136(4) 0.02483(18) Uani 1 1 d .
Si1 Si 0.30020(4) -0.09129(7) 0.13488(4) 0.02499(19) Uani 1 1 d .
Si2 Si 0.21797(5) -0.20032(9) 0.12624(6) 0.0434(3) Uani 1 1 d .
Si3 Si 0.13670(4) -0.13380(9) 0.18731(6) 0.0407(3) Uani 1 1 d .
Si4 Si 0.17912(4) -0.04156(7) 0.27477(5) 0.0294(2) Uani 1 1 d .
Si5 Si 0.39502(4) -0.16940(7) 0.14605(5) 0.0326(2) Uani 1 1 d .
Si6 Si 0.29962(5) 0.02203(8) 0.04684(5) 0.0361(2) Uani 1 1 d .
Si7 Si 0.13338(5) 0.11249(10) 0.29271(9) 0.0695(5) Uani 1 1 d .
Si8 Si 0.18362(5) -0.13462(9) 0.37284(6) 0.0470(3) Uani 1 1 d .
B1 B 0.32845(16) 0.3211(2) 0.23646(18) 0.0217(7) Uani 1 1 d .
F1 F 0.36508(9) 0.19058(14) 0.35581(10) 0.0360(5) Uani 1 1 d .
F2 F 0.43124(10) 0.25479(17) 0.45690(10) 0.0393(5) Uani 1 1 d .
F3 F 0.46393(10) 0.44703(16) 0.46711(11) 0.0452(6) Uani 1 1 d .
F4 F 0.43262(11) 0.57707(15) 0.36921(12) 0.0487(6) Uani 1 1 d .
F5 F 0.36766(9) 0.51398(15) 0.26597(11) 0.0367(5) Uani 1 1 d .
F6 F 0.43416(8) 0.19987(14) 0.21673(10) 0.0318(4) Uani 1 1 d .
F7 F 0.51862(8) 0.21675(15) 0.12329(11) 0.0399(5) Uani 1 1 d .
F8 F 0.51381(10) 0.36944(15) 0.03550(11) 0.0472(6) Uani 1 1 d .
F9 F 0.42043(11) 0.50116(16) 0.04081(11) 0.0498(6) Uani 1 1 d .
F10 F 0.33399(10) 0.48290(14) 0.13050(10) 0.0384(5) Uani 1 1 d .
F11 F 0.25783(9) 0.31053(14) 0.11753(9) 0.0356(5) Uani 1 1 d .
F12 F 0.14915(10) 0.38948(18) 0.09445(11) 0.0487(6) Uani 1 1 d .
F13 F 0.09211(9) 0.49844(16) 0.18962(11) 0.0429(5) Uani 1 1 d .
F14 F 0.14771(9) 0.52812(16) 0.30725(10) 0.0394(6) Uani 1 1 d .
F15 F 0.25554(8) 0.45013(13) 0.33166(12) 0.0359(5) Uani 1 1 d .
C1 C 0.1966(3) -0.2219(5) 0.0367(3) 0.089(2) Uani 1 1 d .
H1A H 0.2283 -0.2612 0.0151 0.133 Uiso 1 1 calc R
H1B H 0.1925 -0.1578 0.0142 0.133 Uiso 1 1 calc R
H1C H 0.1581 -0.2578 0.0346 0.133 Uiso 1 1 calc R
C2 C 0.2370(2) -0.3240(3) 0.1625(3) 0.0728(16) Uani 1 1 d .
H2A H 0.2017 -0.3680 0.1593 0.109 Uiso 1 1 calc R
H2B H 0.2482 -0.3158 0.2090 0.109 Uiso 1 1 calc R
H2C H 0.2711 -0.3532 0.1383 0.109 Uiso 1 1 calc R
C3 C 0.08789(19) -0.2382(3) 0.2198(3) 0.0586(12) Uani 1 1 d .
H3A H 0.0514 -0.2106 0.2403 0.088 Uiso 1 1 calc R
H3B H 0.1107 -0.2763 0.2527 0.088 Uiso 1 1 calc R
H3C H 0.0762 -0.2819 0.1833 0.088 Uiso 1 1 calc R
C4 C 0.0858(2) -0.0562(4) 0.1331(3) 0.0724(17) Uani 1 1 d .
H4A H 0.0695 -0.0975 0.0974 0.109 Uiso 1 1 calc R
H4B H 0.1092 -0.0013 0.1141 0.109 Uiso 1 1 calc R
H4C H 0.0523 -0.0296 0.1595 0.109 Uiso 1 1 calc R
C5 C 0.45133(16) -0.0708(3) 0.16975(19) 0.0350(8) Uani 1 1 d .
H5A H 0.4918 -0.1004 0.1733 0.052 Uiso 1 1 calc R
H5B H 0.4398 -0.0420 0.2123 0.052 Uiso 1 1 calc R
H5C H 0.4518 -0.0188 0.1360 0.052 Uiso 1 1 calc R
C6 C 0.39389(18) -0.2648(3) 0.2130(3) 0.0522(13) Uani 1 1 d .
H6A H 0.3662 -0.3187 0.2007 0.078 Uiso 1 1 calc R
H6B H 0.3801 -0.2342 0.2542 0.078 Uiso 1 1 calc R
H6C H 0.4348 -0.2917 0.2191 0.078 Uiso 1 1 calc R
C7 C 0.4186(2) -0.2325(3) 0.0678(2) 0.0579(12) Uani 1 1 d .
H7A H 0.4572 -0.2671 0.0748 0.087 Uiso 1 1 calc R
H7B H 0.4236 -0.1828 0.0328 0.087 Uiso 1 1 calc R
H7C H 0.3875 -0.2805 0.0547 0.087 Uiso 1 1 calc R
C8 C 0.35606(17) 0.1232(3) 0.0592(2) 0.0410(9) Uani 1 1 d .
H8A H 0.3571 0.1657 0.0199 0.061 Uiso 1 1 calc R
H8B H 0.3963 0.0942 0.0664 0.061 Uiso 1 1 calc R
H8C H 0.3445 0.1630 0.0977 0.061 Uiso 1 1 calc R
C9 C 0.2233(2) 0.0796(4) 0.0375(3) 0.0728(16) Uani 1 1 d .
H9A H 0.2110 0.1097 0.0795 0.109 Uiso 1 1 calc R
H9B H 0.1938 0.0286 0.0249 0.109 Uiso 1 1 calc R
H9C H 0.2249 0.1309 0.0032 0.109 Uiso 1 1 calc R
C10 C 0.3213(3) -0.0452(4) -0.0304(2) 0.0627(15) Uani 1 1 d .
H10A H 0.3245 0.0023 -0.0669 0.094 Uiso 1 1 calc R
H10B H 0.2903 -0.0950 -0.0409 0.094 Uiso 1 1 calc R
H10C H 0.3605 -0.0782 -0.0240 0.094 Uiso 1 1 calc R
C11 C 0.1298(2) 0.1824(4) 0.2142(4) 0.093(2) Uani 1 1 d .
H11A H 0.1061 0.1448 0.1819 0.139 Uiso 1 1 calc R
H11B H 0.1710 0.1925 0.1972 0.139 Uiso 1 1 calc R
H11C H 0.1106 0.2470 0.2218 0.139 Uiso 1 1 calc R
C12 C 0.1759(3) 0.1884(4) 0.3550(3) 0.098(2) Uani 1 1 d .
H12A H 0.2187 0.1915 0.3426 0.147 Uiso 1 1 calc R
H12B H 0.1720 0.1576 0.3986 0.147 Uiso 1 1 calc R
H12C H 0.1590 0.2557 0.3563 0.147 Uiso 1 1 calc R
C13 C 0.0539(2) 0.0926(4) 0.3229(5) 0.138(3) Uani 1 1 d .
H13A H 0.0379 0.1552 0.3404 0.207 Uiso 1 1 calc R
H13B H 0.0540 0.0423 0.3578 0.207 Uiso 1 1 calc R
H13C H 0.0284 0.0700 0.2863 0.207 Uiso 1 1 calc R
C14 C 0.2215(2) -0.0629(4) 0.4406(2) 0.0675(15) Uani 1 1 d .
H14A H 0.1940 -0.0111 0.4566 0.101 Uiso 1 1 calc R
H14B H 0.2586 -0.0322 0.4237 0.101 Uiso 1 1 calc R
H14C H 0.2317 -0.1080 0.4769 0.101 Uiso 1 1 calc R
C15 C 0.1054(2) -0.1702(4) 0.4011(3) 0.0722(16) Uani 1 1 d .
H15A H 0.1082 -0.2071 0.4427 0.108 Uiso 1 1 calc R
H15B H 0.0861 -0.2119 0.3675 0.108 Uiso 1 1 calc R
H15C H 0.0811 -0.1101 0.4079 0.108 Uiso 1 1 calc R
C16 C 0.2278(2) -0.2513(3) 0.3573(2) 0.0633(14) Uani 1 1 d .
H16A H 0.2327 -0.2878 0.3987 0.095 Uiso 1 1 calc R
H16B H 0.2678 -0.2342 0.3395 0.095 Uiso 1 1 calc R
H16C H 0.2060 -0.2927 0.3254 0.095 Uiso 1 1 calc R
C17 C 0.44601(16) -0.1939(3) 0.43252(19) 0.0352(9) Uani 1 1 d .
H17A H 0.4640 -0.2355 0.3973 0.042 Uiso 1 1 calc R
H17B H 0.4749 -0.1924 0.4699 0.042 Uiso 1 1 calc R
C18 C 0.38708(15) -0.2416(3) 0.4555(2) 0.0324(9) Uani 1 1 d .
H18A H 0.3694 -0.2017 0.4910 0.049 Uiso 1 1 calc R
H18B H 0.3953 -0.3088 0.4717 0.049 Uiso 1 1 calc R
H18C H 0.3586 -0.2450 0.4184 0.049 Uiso 1 1 calc R
C19 C 0.41695(17) 0.0088(3) 0.47191(17) 0.0335(8) Uani 1 1 d .
H19A H 0.4094 0.0770 0.4557 0.040 Uiso 1 1 calc R
H19B H 0.3784 -0.0160 0.4907 0.040 Uiso 1 1 calc R
C20 C 0.4633(2) 0.0146(4) 0.5274(2) 0.0505(11) Uani 1 1 d .
H20A H 0.4679 -0.0510 0.5477 0.076 Uiso 1 1 calc R
H20B H 0.4494 0.0623 0.5607 0.076 Uiso 1 1 calc R
H20C H 0.5024 0.0364 0.5095 0.076 Uiso 1 1 calc R
C21 C 0.51166(15) -0.0309(3) 0.3741(2) 0.0351(8) Uani 1 1 d .
H21A H 0.5408 -0.0415 0.4106 0.042 Uiso 1 1 calc R
H21B H 0.5242 -0.0734 0.3367 0.042 Uiso 1 1 calc R
C22 C 0.51409(18) 0.0776(3) 0.3529(2) 0.0409(9) Uani 1 1 d .
H22A H 0.4853 0.0886 0.3168 0.061 Uiso 1 1 calc R
H22B H 0.5551 0.0938 0.3379 0.061 Uiso 1 1 calc R
H22C H 0.5034 0.1202 0.3903 0.061 Uiso 1 1 calc R
C23 C 0.36303(12) 0.3501(2) 0.30554(15) 0.0222(8) Uani 1 1 d .
C24 C 0.38027(15) 0.2882(2) 0.35637(17) 0.0259(7) Uani 1 1 d .
C25 C 0.41368(15) 0.3192(3) 0.40986(17) 0.0289(7) Uani 1 1 d .
C26 C 0.43082(15) 0.4163(3) 0.41560(17) 0.0313(8) Uani 1 1 d .
C27 C 0.41463(16) 0.4817(3) 0.3668(2) 0.0339(8) Uani 1 1 d .
C28 C 0.38195(14) 0.4474(2) 0.3130(2) 0.0250(8) Uani 1 1 d .
C29 C 0.37879(15) 0.3378(2) 0.17740(17) 0.0245(7) Uani 1 1 d .
C30 C 0.42863(15) 0.2754(2) 0.17295(17) 0.0256(7) Uani 1 1 d .
C31 C 0.47317(14) 0.2839(2) 0.12605(18) 0.0292(8) Uani 1 1 d .
C32 C 0.47060(16) 0.3593(2) 0.08138(18) 0.0329(8) Uani 1 1 d .
C33 C 0.42326(17) 0.4259(3) 0.08398(19) 0.0355(9) Uani 1 1 d .
C34 C 0.37899(15) 0.4137(2) 0.13163(17) 0.0282(7) Uani 1 1 d .
C35 C 0.26320(13) 0.3769(2) 0.22499(15) 0.0222(7) Uani 1 1 d .
C36 C 0.23191(14) 0.4330(2) 0.27132(16) 0.0247(7) Uani 1 1 d .
C37 C 0.17535(16) 0.4739(2) 0.25986(17) 0.0286(8) Uani 1 1 d .
C38 C 0.14743(15) 0.4595(2) 0.2004(2) 0.0298(8) Uani 1 1 d .
C39 C 0.17655(15) 0.4052(3) 0.15280(17) 0.0297(8) Uani 1 1 d .
C40 C 0.23241(15) 0.3660(2) 0.16585(16) 0.0270(7) Uani 1 1 d .
C41 C 0.29650(13) 0.1268(2) 0.23326(15) 0.0198(6) Uani 1 1 d .

loop_
_atom_site_aniso_label
_atom_site_aniso_U_11
_atom_site_aniso_U_22
_atom_site_aniso_U_33
_atom_site_aniso_U_23
_atom_site_aniso_U_13
_atom_site_aniso_U_12
Au1 0.01998(5) 0.02451(6) 0.02101(6) 0.00524(6) -0.00346(6) -0.00120(4)
Ge1 0.01831(15) 0.01919(15) 0.02297(17) 0.00529(14) -0.00370(14) -0.00343(12)
N1 0.0193(13) 0.0228(14) 0.0238(14) 0.0039(11) 0.0010(11) -0.0001(10)
P1 0.0221(4) 0.0270(5) 0.0254(4) 0.0059(4) -0.0048(3) -0.0017(3)
Si1 0.0254(5) 0.0223(5) 0.0272(5) 0.0019(4) -0.0061(4) -0.0047(4)
Si2 0.0383(6) 0.0406(6) 0.0515(7) -0.0067(5) -0.0078(5) -0.0187(5)
Si3 0.0228(5) 0.0454(7) 0.0540(7) 0.0111(5) -0.0131(5) -0.0108(4)
Si4 0.0193(4) 0.0288(5) 0.0402(6) 0.0123(4) 0.0007(4) -0.0044(4)
Si5 0.0287(5) 0.0236(5) 0.0456(6) 0.0027(4) 0.0034(4) 0.0017(4)
Si6 0.0392(6) 0.0427(6) 0.0264(5) 0.0111(5) -0.0066(4) -0.0037(5)
Si7 0.0384(6) 0.0375(7) 0.1327(14) 0.0154(7) 0.0431(7) 0.0045(5)
Si8 0.0334(6) 0.0631(8) 0.0445(6) 0.0266(6) -0.0026(5) -0.0180(5)
B1 0.0239(18) 0.0173(17) 0.0238(19) 0.0041(14) 0.0031(15) -0.0009(13)
F1 0.0461(13) 0.0248(11) 0.0370(11) 0.0109(9) -0.0143(9) -0.0088(8)
F2 0.0441(13) 0.0434(14) 0.0302(12) 0.0005(10) -0.0124(10) -0.0018(10)
F3 0.0444(13) 0.0521(14) 0.0392(13) -0.0175(10) -0.0053(10) -0.0103(10)
F4 0.0574(15) 0.0265(11) 0.0623(15) -0.0104(11) 0.0044(12) -0.0147(10)
F5 0.0467(13) 0.0201(10) 0.0434(13) 0.0029(9) -0.0005(9) -0.0055(9)
F6 0.0272(10) 0.0288(11) 0.0393(12) 0.0042(9) -0.0006(9) 0.0054(8)
F7 0.0276(10) 0.0369(11) 0.0552(13) -0.0104(10) 0.0092(10) 0.0048(9)
F8 0.0485(13) 0.0364(12) 0.0567(14) -0.0041(10) 0.0332(11) -0.0038(10)
F9 0.0661(16) 0.0333(12) 0.0501(15) 0.0159(11) 0.0294(12) 0.0021(11)
F10 0.0442(12) 0.0248(10) 0.0460(13) 0.0118(9) 0.0173(10) 0.0111(9)
F11 0.0439(11) 0.0335(11) 0.0296(11) -0.0045(9) -0.0032(9) 0.0102(9)
F12 0.0497(13) 0.0526(14) 0.0438(14) -0.0044(11) -0.0216(11) 0.0141(11)
F13 0.0267(11) 0.0456(13) 0.0564(15) 0.0025(11) -0.0077(10) 0.0116(10)
F14 0.0282(11) 0.0471(12) 0.0429(17) 0.0002(9) 0.0077(9) 0.0120(8)
F15 0.0274(9) 0.0517(11) 0.0285(13) -0.0039(9) 0.0007(10) 0.0100(8)
C1 0.079(4) 0.120(5) 0.068(4) -0.034(3) -0.013(3) -0.047(4)
C2 0.058(3) 0.029(2) 0.131(5) 0.000(3) 0.020(3) -0.017(2)
C3 0.036(2) 0.055(3) 0.084(3) 0.002(2) -0.010(2) -0.023(2)
C4 0.042(3) 0.103(5) 0.072(4) 0.031(3) -0.030(3) -0.004(2)
C5 0.0294(19) 0.040(2) 0.036(2) 0.0060(17) 0.0064(16) 0.0012(16)
C6 0.039(2) 0.035(2) 0.082(4) 0.022(2) 0.000(2) 0.0083(19)
C7 0.053(3) 0.047(3) 0.074(3) -0.015(2) 0.015(2) 0.005(2)
C8 0.051(2) 0.033(2) 0.039(2) 0.0116(17) 0.0047(18) -0.0005(17)
C9 0.051(3) 0.099(4) 0.068(3) 0.049(3) -0.003(3) 0.018(3)
C10 0.082(4) 0.075(4) 0.031(3) -0.008(2) -0.001(2) -0.026(3)
C11 0.043(3) 0.045(3) 0.190(7) 0.045(4) -0.013(3) 0.002(2)
C12 0.125(5) 0.051(3) 0.118(5) -0.025(3) 0.077(4) -0.011(3)
C13 0.058(3) 0.065(3) 0.292(10) 0.037(6) 0.092(6) 0.013(3)
C14 0.047(3) 0.114(5) 0.042(3) 0.016(3) 0.009(2) -0.016(3)
C15 0.044(3) 0.105(4) 0.068(3) 0.046(3) 0.006(2) -0.027(3)
C16 0.047(3) 0.058(3) 0.086(3) 0.042(3) -0.027(2) -0.015(2)
C17 0.0301(19) 0.0297(19) 0.046(2) 0.0091(16) -0.0157(16) -0.0019(15)
C18 0.037(2) 0.0241(19) 0.037(2) 0.0043(15) -0.0016(16) -0.0011(16)
C19 0.042(2) 0.031(2) 0.0269(19) 0.0043(15) -0.0020(16) -0.0115(16)
C20 0.053(3) 0.066(3) 0.032(2) 0.005(2) -0.0095(19) -0.023(2)
C21 0.0224(18) 0.038(2) 0.045(2) 0.0089(17) -0.0029(16) -0.0046(15)
C22 0.031(2) 0.037(2) 0.055(2) 0.0092(18) 0.0059(17) -0.0038(17)
C23 0.0170(14) 0.0209(16) 0.029(2) -0.0006(12) 0.0060(12) -0.0006(12)
C24 0.0245(16) 0.0209(17) 0.0322(18) -0.0014(14) 0.0006(14) -0.0043(13)
C25 0.0261(18) 0.0333(19) 0.0274(18) -0.0016(15) 0.0006(15) -0.0036(14)
C26 0.0247(18) 0.040(2) 0.0287(19) -0.0138(16) 0.0014(14) -0.0049(15)
C27 0.0312(19) 0.0248(18) 0.046(2) -0.0131(16) 0.0103(17) -0.0043(15)
C28 0.0222(14) 0.0174(14) 0.035(2) -0.0013(14) 0.0040(15) -0.0015(11)
C29 0.0245(16) 0.0188(16) 0.0301(18) 0.0015(14) 0.0019(14) -0.0036(13)
C30 0.0292(18) 0.0184(17) 0.0293(19) -0.0031(14) 0.0058(14) -0.0024(13)
C31 0.0201(16) 0.0236(17) 0.044(2) -0.0114(15) 0.0031(15) -0.0004(13)
C32 0.036(2) 0.0261(18) 0.037(2) -0.0085(15) 0.0148(16) -0.0087(15)
C33 0.044(2) 0.0241(18) 0.038(2) 0.0022(15) 0.0174(17) -0.0052(16)
C34 0.0297(18) 0.0205(16) 0.035(2) -0.0009(15) 0.0091(15) 0.0005(14)
C35 0.0211(16) 0.0181(15) 0.0274(18) 0.0073(12) 0.0035(13) 0.0003(12)
C36 0.0221(16) 0.0278(17) 0.0242(17) 0.0040(13) 0.0010(13) -0.0018(13)
C37 0.0274(17) 0.0266(17) 0.032(2) 0.0038(14) 0.0082(15) 0.0020(14)
C38 0.0216(18) 0.0256(19) 0.042(2) 0.0096(15) -0.0027(15) 0.0038(13)
C39 0.0312(19) 0.0286(19) 0.0291(19) 0.0060(15) -0.0082(15) 0.0015(15)
C40 0.0319(19) 0.0209(17) 0.0282(18) 0.0013(14) 0.0015(14) 0.0010(13)
C41 0.0183(15) 0.0230(16) 0.0180(16) 0.0015(13) -0.0017(12) 0.0018(12)

loop_
_atom_type_symbol
_atom_type_description
_atom_type_scat_dispersion_real
_atom_type_scat_dispersion_imag
_atom_type_scat_source
C C 0.0033 0.0016 'International Tables Vol C Tables 4.2.6.8 and 6.1.1.4'
H H 0.0000 0.0000 'International Tables Vol C Tables 4.2.6.8 and 6.1.1.4'
B B 0.0013 0.0007 'International Tables Vol C Tables 4.2.6.8 and 6.1.1.4'
N N 0.0061 0.0033 'International Tables Vol C Tables 4.2.6.8 and 6.1.1.4'
F F 0.0171 0.0103 'International Tables Vol C Tables 4.2.6.8 and 6.1.1.4'
Si Si 0.0817 0.0704 'International Tables Vol C Tables 4.2.6.8 and 6.1.1.4'
P P 0.1023 0.0942 'International Tables Vol C Tables 4.2.6.8 and 6.1.1.4'
Ge Ge 0.1547 1.8001 'International Tables Vol C Tables 4.2.6.8 and 6.1.1.4'
Au Au -2.0133 8.8022 'International Tables Vol C Tables 4.2.6.8 and 6.1.1.4'

loop_
_geom_angle_atom_site_label_1
_geom_angle_atom_site_label_2
_geom_angle_atom_site_label_3
_geom_angle
P1 Au1 Ge1 176.50(2)
C41 Ge1 Si4 106.54(8)
C41 Ge1 Si1 106.74(9)
Si4 Ge1 Si1 110.29(4)
C41 Ge1 Au1 97.09(8)
Si4 Ge1 Au1 118.44(3)
Si1 Ge1 Au1 115.74(3)
C41 N1 B1 178.5(3)
C17 P1 C19 106.68(18)
C17 P1 C21 104.69(17)
C19 P1 C21 106.90(18)
C17 P1 Au1 115.24(12)
C19 P1 Au1 108.23(12)
C21 P1 Au1 114.55(13)
Si2 Si1 Si6 110.29(5)
Si2 Si1 Si5 114.57(6)
Si6 Si1 Si5 111.63(5)
Si2 Si1 Ge1 101.40(5)
Si6 Si1 Ge1 115.20(5)
Si5 Si1 Ge1 103.31(4)
C2 Si2 C1 107.2(3)
C2 Si2 Si1 110.84(16)
C1 Si2 Si1 111.10(17)
C2 Si2 Si3 107.66(17)
C1 Si2 Si3 111.8(2)
Si1 Si2 Si3 108.18(6)
C4 Si3 C3 106.0(2)
C4 Si3 Si2 110.9(2)
C3 Si3 Si2 109.50(16)
C4 Si3 Si4 112.47(19)
C3 Si3 Si4 110.87(16)
Si2 Si3 Si4 107.05(5)
Si7 Si4 Si8 111.11(7)
Si7 Si4 Si3 114.42(7)
Si8 Si4 Si3 111.78(6)
Si7 Si4 Ge1 110.28(5)
Si8 Si4 Ge1 104.81(5)
Si3 Si4 Ge1 103.73(5)
C6 Si5 C7 107.9(2)
C6 Si5 C5 107.99(19)
C7 Si5 C5 110.65(19)
C6 Si5 Si1 111.44(14)
C7 Si5 Si1 111.62(16)
C5 Si5 Si1 107.24(12)
C9 Si6 C8 108.2(2)
C9 Si6 C10 110.3(3)
C8 Si6 C10 107.2(2)
C9 Si6 Si1 110.65(15)
C8 Si6 Si1 111.71(13)
C10 Si6 Si1 108.65(17)
C11 Si7 C13 108.3(3)
C11 Si7 C12 108.8(3)
C13 Si7 C12 109.0(4)
C11 Si7 Si4 109.7(2)
C13 Si7 Si4 109.14(18)
C12 Si7 Si4 111.9(2)
C14 Si8 C16 108.8(2)
C14 Si8 C15 108.5(2)
C16 Si8 C15 108.4(2)
C14 Si8 Si4 111.30(16)
C16 Si8 Si4 109.03(15)
C15 Si8 Si4 110.77(16)
N1 B1 C35 102.8(2)
N1 B1 C23 111.2(3)
C35 B1 C23 114.8(3)
N1 B1 C29 106.7(2)
C35 B1 C29 115.2(3)
C23 B1 C29 105.9(2)
C18 C17 P1 113.3(2)
C20 C19 P1 117.0(3)
C22 C21 P1 112.5(2)
C24 C23 C28 114.0(3)
C24 C23 B1 128.5(3)
C28 C23 B1 117.3(3)
F1 C24 C25 115.7(3)
F1 C24 C23 120.7(3)
C25 C24 C23 123.6(3)
F2 C25 C26 118.5(3)
F2 C25 C24 121.1(3)
C26 C25 C24 120.4(3)
F3 C26 C25 120.9(3)
F3 C26 C27 120.3(3)
C25 C26 C27 118.8(3)
F4 C27 C26 120.7(3)
F4 C27 C28 120.0(3)
C26 C27 C28 119.2(3)
F5 C28 C23 118.9(3)
F5 C28 C27 117.2(3)
C23 C28 C27 124.0(3)
C34 C29 C30 113.7(3)
C34 C29 B1 126.2(3)
C30 C29 B1 119.9(3)
F6 C30 C31 116.9(3)
F6 C30 C29 118.9(3)
C31 C30 C29 124.2(3)
F7 C31 C32 120.2(3)
F7 C31 C30 120.3(3)
C32 C31 C30 119.5(3)
F8 C32 C31 120.6(3)
F8 C32 C33 120.0(3)
C31 C32 C33 119.4(3)
F9 C33 C32 120.2(3)
F9 C33 C34 120.8(3)
C32 C33 C34 119.0(3)
F10 C34 C29 121.1(3)
F10 C34 C33 114.9(3)
C29 C34 C33 124.0(3)
C40 C35 C36 113.5(3)
C40 C35 B1 120.3(3)
C36 C35 B1 126.1(3)
F15 C36 C37 115.6(3)
F15 C36 C35 120.9(3)
C37 C36 C35 123.5(3)
F14 C37 C38 120.0(3)
F14 C37 C36 120.2(3)
C38 C37 C36 119.9(3)
F13 C38 C37 119.8(3)
F13 C38 C39 121.2(3)
C37 C38 C39 119.0(3)
F12 C39 C40 121.0(3)
F12 C39 C38 119.5(3)
C40 C39 C38 119.5(3)
F11 C40 C39 116.6(3)
F11 C40 C35 118.8(3)
C39 C40 C35 124.6(3)
N1 C41 Ge1 169.8(3)

loop_
_geom_bond_atom_site_label_1
_geom_bond_atom_site_label_2
_geom_bond_distance
Au1 P1 2.2979(9)
Au1 Ge1 2.4165(5)
Ge1 C41 2.005(3)
Ge1 Si4 2.4064(11)
Ge1 Si1 2.4100(11)
N1 C41 1.147(4)
N1 B1 1.564(4)
P1 C17 1.816(3)
P1 C19 1.819(4)
P1 C21 1.827(4)
Si1 Si2 2.3407(13)
Si1 Si6 2.3481(13)
Si1 Si5 2.3526(14)
Si2 C2 1.869(5)
Si2 C1 1.896(5)
Si2 Si3 2.3557(17)
Si3 C4 1.887(4)
Si3 C3 1.890(4)
Si3 Si4 2.3582(16)
Si4 Si7 2.3359(16)
Si4 Si8 2.3517(15)
Si5 C6 1.869(4)
Si5 C7 1.873(4)
Si5 C5 1.881(4)
Si6 C9 1.864(5)
Si6 C8 1.863(4)
Si6 C10 1.871(5)
Si7 C11 1.851(7)
Si7 C13 1.876(5)
Si7 C12 1.875(6)
Si8 C14 1.876(5)
Si8 C16 1.876(5)
Si8 C15 1.881(4)
B1 C35 1.640(4)
B1 C23 1.642(5)
B1 C29 1.648(5)
F1 C24 1.357(4)
F2 C25 1.346(4)
F3 C26 1.340(4)
F4 C27 1.345(4)
F5 C28 1.347(4)
F6 C30 1.355(4)
F7 C31 1.351(4)
F8 C32 1.339(4)
F9 C33 1.341(4)
F10 C34 1.362(4)
F11 C40 1.353(4)
F12 C39 1.345(4)
F13 C38 1.346(4)
F14 C37 1.352(4)
F15 C36 1.349(4)
C17 C18 1.523(5)
C19 C20 1.521(5)
C21 C22 1.525(5)
C23 C24 1.378(4)
C23 C28 1.384(4)
C24 C25 1.376(5)
C25 C26 1.366(5)
C26 C27 1.372(5)
C27 C28 1.387(5)
C29 C34 1.380(5)
C29 C30 1.387(5)
C30 C31 1.372(5)
C31 C32 1.361(5)
C32 C33 1.378(5)
C33 C34 1.383(5)
C35 C40 1.386(4)
C35 C36 1.389(4)
C36 C37 1.384(5)
C37 C38 1.367(5)
C38 C39 1.370(5)
C39 C40 1.367(5)

loop_
_geom_torsion_atom_site_label_1
_geom_torsion_atom_site_label_2
_geom_torsion_atom_site_label_3
_geom_torsion_atom_site_label_4
_geom_torsion
P1 Au1 Ge1 C41 15.8(4)
P1 Au1 Ge1 Si4 -97.3(4)
P1 Au1 Ge1 Si1 128.3(4)
Ge1 Au1 P1 C17 163.2(4)
Ge1 Au1 P1 C19 43.9(4)
Ge1 Au1 P1 C21 -75.2(4)
C41 Ge1 Si1 Si2 -135.34(9)
Si4 Ge1 Si1 Si2 -19.98(5)
Au1 Ge1 Si1 Si2 117.91(4)
C41 Ge1 Si1 Si6 -16.27(10)
Si4 Ge1 Si1 Si6 99.09(5)
Au1 Ge1 Si1 Si6 -123.02(4)
C41 Ge1 Si1 Si5 105.74(9)
Si4 Ge1 Si1 Si5 -138.91(4)
Au1 Ge1 Si1 Si5 -1.01(5)
Si6 Si1 Si2 C2 149.6(2)
Si5 Si1 Si2 C2 22.7(2)
Ge1 Si1 Si2 C2 -87.8(2)
Si6 Si1 Si2 C1 30.6(2)
Si5 Si1 Si2 C1 -96.4(2)
Ge1 Si1 Si2 C1 153.1(2)
Si6 Si1 Si2 Si3 -92.55(7)
Si5 Si1 Si2 Si3 140.49(6)
Ge1 Si1 Si2 Si3 29.98(6)
C2 Si2 Si3 C4 -147.2(3)
C1 Si2 Si3 C4 -29.7(3)
Si1 Si2 Si3 C4 92.96(19)
C2 Si2 Si3 C3 -30.5(2)
C1 Si2 Si3 C3 87.0(3)
Si1 Si2 Si3 C3 -150.35(16)
C2 Si2 Si3 Si4 89.74(19)
C1 Si2 Si3 Si4 -152.8(2)
Si1 Si2 Si3 Si4 -30.09(7)
C4 Si3 Si4 Si7 14.0(2)
C3 Si3 Si4 Si7 -104.52(17)
Si2 Si3 Si4 Si7 136.10(6)
C4 Si3 Si4 Si8 141.40(19)
C3 Si3 Si4 Si8 22.89(17)
Si2 Si3 Si4 Si8 -96.49(7)
C4 Si3 Si4 Ge1 -106.20(19)
C3 Si3 Si4 Ge1 135.29(16)
Si2 Si3 Si4 Ge1 15.91(6)
C41 Ge1 Si4 Si7 -4.72(11)
Si1 Ge1 Si4 Si7 -120.20(7)
Au1 Ge1 Si4 Si7 103.18(6)
C41 Ge1 Si4 Si8 -124.39(10)
Si1 Ge1 Si4 Si8 120.13(5)
Au1 Ge1 Si4 Si8 -16.49(6)
C41 Ge1 Si4 Si3 118.24(10)
Si1 Ge1 Si4 Si3 2.76(5)
Au1 Ge1 Si4 Si3 -133.86(4)
Si2 Si1 Si5 C6 -50.40(18)
Si6 Si1 Si5 C6 -176.67(18)
Ge1 Si1 Si5 C6 58.96(18)
Si2 Si1 Si5 C7 70.25(17)
Si6 Si1 Si5 C7 -56.01(17)
Ge1 Si1 Si5 C7 179.61(16)
Si2 Si1 Si5 C5 -168.40(13)
Si6 Si1 Si5 C5 65.34(14)
Ge1 Si1 Si5 C5 -59.04(13)
Si2 Si1 Si6 C9 49.6(2)
Si5 Si1 Si6 C9 178.2(2)
Ge1 Si1 Si6 C9 -64.4(2)
Si2 Si1 Si6 C8 170.25(15)
Si5 Si1 Si6 C8 -61.17(15)
Ge1 Si1 Si6 C8 56.24(15)
Si2 Si1 Si6 C10 -71.7(2)
Si5 Si1 Si6 C10 56.9(2)
Ge1 Si1 Si6 C10 174.29(19)
Si8 Si4 Si7 C11 -179.23(17)
Si3 Si4 Si7 C11 -51.48(18)
Ge1 Si4 Si7 C11 64.99(18)
Si8 Si4 Si7 C13 -60.8(4)
Si3 Si4 Si7 C13 67.0(4)
Ge1 Si4 Si7 C13 -176.5(4)
Si8 Si4 Si7 C12 59.93(19)
Si3 Si4 Si7 C12 -172.32(19)
Ge1 Si4 Si7 C12 -55.8(2)
Si7 Si4 Si8 C14 -54.10(19)
Si3 Si4 Si8 C14 176.73(18)
Ge1 Si4 Si8 C14 65.01(18)
Si7 Si4 Si8 C16 -174.17(15)
Si3 Si4 Si8 C16 56.67(16)
Ge1 Si4 Si8 C16 -55.06(15)
Si7 Si4 Si8 C15 66.7(2)
Si3 Si4 Si8 C15 -62.5(2)
Ge1 Si4 Si8 C15 -174.2(2)
C41 N1 B1 C35 23(13)
C41 N1 B1 C23 146(13)
C41 N1 B1 C29 -99(13)
C19 P1 C17 C18 69.3(3)
C21 P1 C17 C18 -177.6(3)
Au1 P1 C17 C18 -50.8(3)
C17 P1 C19 C20 60.5(3)
C21 P1 C19 C20 -51.0(3)
Au1 P1 C19 C20 -174.9(3)
C17 P1 C21 C22 -173.8(3)
C19 P1 C21 C22 -60.9(3)
Au1 P1 C21 C22 59.0(3)
N1 B1 C23 C24 4.6(4)
C35 B1 C23 C24 120.8(3)
C29 B1 C23 C24 -110.9(3)
N1 B1 C23 C28 179.3(3)
C35 B1 C23 C28 -64.6(3)
C29 B1 C23 C28 63.7(3)
C28 C23 C24 F1 -179.9(3)
B1 C23 C24 F1 -5.1(5)
C28 C23 C24 C25 -0.5(5)
B1 C23 C24 C25 174.3(3)
F1 C24 C25 F2 2.0(5)
C23 C24 C25 F2 -177.4(3)
F1 C24 C25 C26 -179.3(3)
C23 C24 C25 C26 1.2(5)
F2 C25 C26 F3 -0.6(5)
C24 C25 C26 F3 -179.3(3)
F2 C25 C26 C27 178.1(3)
C24 C25 C26 C27 -0.6(5)
F3 C26 C27 F4 1.3(5)
C25 C26 C27 F4 -177.3(3)
F3 C26 C27 C28 178.0(3)
C25 C26 C27 C28 -0.6(5)
C24 C23 C28 F5 179.8(3)
B1 C23 C28 F5 4.4(4)
C24 C23 C28 C27 -0.9(5)
B1 C23 C28 C27 -176.3(3)
F4 C27 C28 F5 -2.5(5)
C26 C27 C28 F5 -179.2(3)
F4 C27 C28 C23 178.2(3)
C26 C27 C28 C23 1.4(5)
N1 B1 C29 C34 133.9(3)
C35 B1 C29 C34 20.5(5)
C23 B1 C29 C34 -107.5(4)
N1 B1 C29 C30 -50.1(4)
C35 B1 C29 C30 -163.4(3)
C23 B1 C29 C30 68.5(4)
C34 C29 C30 F6 178.1(3)
B1 C29 C30 F6 1.6(5)
C34 C29 C30 C31 -2.8(5)
B1 C29 C30 C31 -179.3(3)
F6 C30 C31 F7 2.5(5)
C29 C30 C31 F7 -176.6(3)
F6 C30 C31 C32 -179.0(3)
C29 C30 C31 C32 1.9(5)
F7 C31 C32 F8 -1.9(5)
C30 C31 C32 F8 179.5(3)
F7 C31 C32 C33 178.6(3)
C30 C31 C32 C33 0.0(5)
F8 C32 C33 F9 -0.2(5)
C31 C32 C33 F9 179.2(3)
F8 C32 C33 C34 179.7(3)
C31 C32 C33 C34 -0.8(5)
C30 C29 C34 F10 -178.3(3)
B1 C29 C34 F10 -2.1(5)
C30 C29 C34 C33 2.0(5)
B1 C29 C34 C33 178.3(3)
F9 C33 C34 F10 0.0(5)
C32 C33 C34 F10 -180.0(3)
F9 C33 C34 C29 179.7(3)
C32 C33 C34 C29 -0.3(6)
N1 B1 C35 C40 -65.2(3)
C23 B1 C35 C40 173.8(3)
C29 B1 C35 C40 50.4(4)
N1 B1 C35 C36 111.1(3)
C23 B1 C35 C36 -9.8(4)
C29 B1 C35 C36 -133.2(3)
C40 C35 C36 F15 179.6(3)
B1 C35 C36 F15 3.0(5)
C40 C35 C36 C37 0.2(4)
B1 C35 C36 C37 -176.4(3)
F15 C36 C37 F14 0.9(4)
C35 C36 C37 F14 -179.7(3)
F15 C36 C37 C38 -179.2(3)
C35 C36 C37 C38 0.2(5)
F14 C37 C38 F13 -0.8(5)
C36 C37 C38 F13 179.3(3)
F14 C37 C38 C39 179.3(3)
C36 C37 C38 C39 -0.6(5)
F13 C38 C39 F12 -0.8(5)
C37 C38 C39 F12 179.1(3)
F13 C38 C39 C40 -179.3(3)
C37 C38 C39 C40 0.6(5)
F12 C39 C40 F11 -0.5(5)
C38 C39 C40 F11 177.9(3)
F12 C39 C40 C35 -178.6(3)
C38 C39 C40 C35 -0.2(5)
C36 C35 C40 F11 -178.3(3)
B1 C35 C40 F11 -1.5(4)
C36 C35 C40 C39 -0.2(5)
B1 C35 C40 C39 176.6(3)
B1 N1 C41 Ge1 -167(12)
Si4 Ge1 C41 N1 121.3(15)
Si1 Ge1 C41 N1 -120.8(15)
Au1 Ge1 C41 N1 -1.2(15)

loop_
_platon_squeeze_void_nr
_platon_squeeze_void_average_x
_platon_squeeze_void_average_y
_platon_squeeze_void_average_z
_platon_squeeze_void_volume
_platon_squeeze_void_count_electrons
_platon_squeeze_void_content
1 0.287 0.055 0.542 7 1 ' '
2 0.787 0.444 0.542 7 1 ' '
3 0.213 0.555 0.042 7 1 ' '
4 0.713 0.944 0.042 7 1 ' '
